data_2232814
loop_
_publ_author_name
'Li, Zhongyue'
'Liu, Kun'

_publ_section_title
;
 Poly[(\m~4~-benzene-1,3,5-tricarboxylato)bis(dimethyl
 sulfoxide-\k<i>O</i>)neodymium(III)]
;
_journal_coeditor_code JJ2108
_journal_issue 12
_journal_name_full 'Acta Crystallographica Section E'
_journal_page_first m1833
_journal_paper_doi 10.1107/S1600536811049622
_journal_volume 67
_journal_year 2011
_chemical_formula_iupac '[Nd (C9 H3 O6) (C2 H6 O S)2]'
_chemical_formula_moiety 'C13 H15 Nd O8 S2'
_chemical_formula_sum 'C13 H15 Nd O8 S2'
_chemical_formula_weight 507.61
_chemical_name_systematic
;
Poly[(\m~4~-benzene-1,3,5-tricarboxylato)bis(dimethyl sulfoxide-\k<i>O</i>)
neodymium(III)]
;
_space_group_IT_number 14
_symmetry_cell_setting monoclinic
_symmetry_space_group_name_Hall '-P 2yn'
_symmetry_space_group_name_H-M 'P 1 21/n 1'
_atom_sites_solution_hydrogens geom
_atom_sites_solution_primary direct
_atom_sites_solution_secondary difmap
_audit_creation_method SHELXL-97
_cell_angle_alpha 90.00
_cell_angle_beta 106.419(4)
_cell_angle_gamma 90.00
_cell_formula_units_Z 4
_cell_length_a 10.380(2)
_cell_length_b 10.752(3)
_cell_length_c 16.025(4)
_cell_measurement_reflns_used 2282
_cell_measurement_temperature 273(2)
_cell_measurement_theta_max 24.8134
_cell_measurement_theta_min 2.3116
_cell_volume 1715.5(7)
_computing_cell_refinement 'SAINT (Bruker, 2001)'
_computing_data_collection 'SMART (Bruker, 2001)'
_computing_data_reduction 'SAINT (Bruker, 2001)'
_computing_molecular_graphics 'SHELXTL (Sheldrick, 2008)'
_computing_publication_material 'SHELXTL (Sheldrick, 2008)'
_computing_structure_refinement 'SHELXL97 (Sheldrick, 2008)'
_computing_structure_solution 'SHELXS97 (Sheldrick, 2008)'
_diffrn_ambient_temperature 273(2)
_diffrn_detector_area_resol_mean 8.33
_diffrn_measured_fraction_theta_full 0.997
_diffrn_measured_fraction_theta_max 0.997
_diffrn_measurement_device_type 'Bruker APEX CCD'
_diffrn_measurement_method 'phi and omega scans'
_diffrn_radiation_monochromator graphite
_diffrn_radiation_source 'fine-focus sealed tube'
_diffrn_radiation_type MoK\a
_diffrn_radiation_wavelength 0.71073
_diffrn_reflns_av_R_equivalents 0.0488
_diffrn_reflns_av_sigmaI/netI 0.0654
_diffrn_reflns_limit_h_max 12
_diffrn_reflns_limit_h_min -11
_diffrn_reflns_limit_k_max 12
_diffrn_reflns_limit_k_min -10
_diffrn_reflns_limit_l_max 19
_diffrn_reflns_limit_l_min -18
_diffrn_reflns_number 8925
_diffrn_reflns_theta_full 25.00
_diffrn_reflns_theta_max 25.00
_diffrn_reflns_theta_min 2.10
_diffrn_standards_decay_% 0
_exptl_absorpt_coefficient_mu 3.307
_exptl_absorpt_correction_T_max 0.3513
_exptl_absorpt_correction_T_min 0.2886
_exptl_absorpt_correction_type multi-scan
_exptl_absorpt_process_details '(SADABS; Sheldrick, 2008)'
_exptl_crystal_colour purple
_exptl_crystal_density_diffrn 1.965
_exptl_crystal_density_method 'not measured'
_exptl_crystal_description rod
_exptl_crystal_F_000 996
_exptl_crystal_size_max 0.50
_exptl_crystal_size_mid 0.40
_exptl_crystal_size_min 0.40
_refine_diff_density_max 1.916
_refine_diff_density_min -0.829
_refine_ls_extinction_method none
_refine_ls_goodness_of_fit_ref 0.984
_refine_ls_hydrogen_treatment constr
_refine_ls_matrix_type full
_refine_ls_number_parameters 221
_refine_ls_number_reflns 3008
_refine_ls_number_restraints 0
_refine_ls_restrained_S_all 0.984
_refine_ls_R_factor_all 0.0501
_refine_ls_R_factor_gt 0.0385
_refine_ls_shift/su_max 0.000
_refine_ls_shift/su_mean 0.000
_refine_ls_structure_factor_coef Fsqd
_refine_ls_weighting_details 'calc w=1/[\s^2^(Fo^2^)+(0.0335P)^2^+0.0000P] where P=(Fo^2^+2Fc^2^)/3'
_refine_ls_weighting_scheme calc
_refine_ls_wR_factor_gt 0.0786
_refine_ls_wR_factor_ref 0.0821
_reflns_number_gt 2453
_reflns_number_total 3008
_reflns_threshold_expression I>2sigma(I)
_cod_data_source_file jj2108.cif
_cod_data_source_block I
_cod_original_cell_volume 1715.6(7)
_cod_original_sg_symbol_H-M 'P 21/n'
_cod_database_code 2232814
_cod_database_fobs_code 2232814

loop_
_symmetry_equiv_pos_as_xyz
'x, y, z'
'-x+1/2, y+1/2, -z+1/2'
'-x, -y, -z'
'x-1/2, -y-1/2, z-1/2'

loop_
_atom_site_type_symbol
_atom_site_label
_atom_site_fract_x
_atom_site_fract_y
_atom_site_fract_z
_atom_site_U_iso_or_equiv
_atom_site_adp_type
_atom_site_calc_flag
_atom_site_refinement_flags
_atom_site_occupancy
_atom_site_symmetry_multiplicity
Nd Nd1 0.36554(3) 0.12931(3) 0.02773(2) 0.01539(12) Uani d . 1 1
S S1 0.0680(2) 0.2768(2) -0.08861(14) 0.0492(6) Uani d . 1 1
S S2 0.3373(3) 0.4585(2) 0.08367(18) 0.0664(8) Uani d . 1 1
O O1 0.1446(4) 0.0876(4) 0.0571(3) 0.0280(11) Uani d . 1 1
O O2 0.2784(4) 0.2139(4) 0.1508(3) 0.0301(11) Uani d . 1 1
O O3 -0.3430(4) 0.0586(4) 0.0532(3) 0.0297(11) Uani d . 1 1
O O4 -0.4178(4) 0.1981(4) 0.1279(3) 0.0360(12) Uani d . 1 1
O O5 0.0801(4) 0.4650(4) 0.3619(3) 0.0268(11) Uani d . 1 1
O O6 -0.0472(4) 0.3271(4) 0.4070(3) 0.0309(11) Uani d . 1 1
O O7 0.1768(5) 0.1920(5) -0.1004(3) 0.0462(14) Uani d . 1 1
O O8 0.3616(5) 0.3615(4) 0.0214(3) 0.0476(14) Uani d . 1 1
C C1 0.1662(6) 0.1639(5) 0.1191(4) 0.0204(15) Uani d . 1 1
C C2 0.0514(6) 0.1983(6) 0.1562(4) 0.0179(14) Uani d . 1 1
C C3 -0.0760(6) 0.1517(5) 0.1195(4) 0.0196(14) Uani d . 1 1
H H3 -0.0916 0.0987 0.0719 0.024 Uiso calc R 1 1
C C4 -0.1821(6) 0.1837(6) 0.1535(4) 0.0190(14) Uani d . 1 1
C C5 -0.1545(6) 0.2560(5) 0.2286(4) 0.0202(15) Uani d . 1 1
H H5 -0.2228 0.2735 0.2540 0.024 Uiso calc R 1 1
C C6 -0.0262(6) 0.3024(5) 0.2661(4) 0.0165(13) Uani d . 1 1
C C7 0.0737(6) 0.2764(5) 0.2272(4) 0.0196(14) Uani d . 1 1
H H7 0.1579 0.3123 0.2494 0.024 Uiso calc R 1 1
C C8 -0.3236(6) 0.1436(6) 0.1090(4) 0.0223(15) Uani d . 1 1
C C9 0.0043(6) 0.3722(6) 0.3517(4) 0.0204(14) Uani d . 1 1
C C10 0.3202(10) 0.6008(7) 0.0260(7) 0.080(3) Uani d . 1 1
H H10A 0.3911 0.6083 -0.0013 0.121 Uiso calc R 1 1
H H10B 0.3251 0.6687 0.0657 0.121 Uiso calc R 1 1
H H10C 0.2350 0.6025 -0.0176 0.121 Uiso calc R 1 1
C C11 0.4971(10) 0.4797(10) 0.1533(7) 0.106(4) Uani d . 1 1
H H11A 0.5345 0.4005 0.1752 0.159 Uiso calc R 1 1
H H11B 0.4922 0.5318 0.2010 0.159 Uiso calc R 1 1
H H11C 0.5531 0.5186 0.1224 0.159 Uiso calc R 1 1
C C12 0.0497(10) 0.3915(8) -0.1710(6) 0.075(3) Uani d . 1 1
H H12A 0.1285 0.4430 -0.1580 0.113 Uiso calc R 1 1
H H12B -0.0275 0.4420 -0.1733 0.113 Uiso calc R 1 1
H H12C 0.0383 0.3515 -0.2262 0.113 Uiso calc R 1 1
C C13 -0.0810(8) 0.1947(9) -0.1314(7) 0.079(3) Uani d . 1 1
H H13A -0.0857 0.1672 -0.1892 0.119 Uiso calc R 1 1
H H13B -0.1561 0.2478 -0.1333 0.119 Uiso calc R 1 1
H H13C -0.0832 0.1239 -0.0953 0.119 Uiso calc R 1 1

loop_
_atom_site_aniso_label
_atom_site_aniso_U_11
_atom_site_aniso_U_22
_atom_site_aniso_U_33
_atom_site_aniso_U_12
_atom_site_aniso_U_13
_atom_site_aniso_U_23
Nd1 0.01401(19) 0.01665(19) 0.01629(19) 0.00024(16) 0.00554(13) -0.00076(15)
S1 0.0391(12) 0.0561(14) 0.0477(14) 0.0094(11) 0.0047(10) 0.0119(10)
S2 0.102(2) 0.0324(12) 0.082(2) -0.0009(13) 0.0536(17) -0.0043(12)
O1 0.024(3) 0.037(3) 0.027(3) -0.002(2) 0.012(2) -0.012(2)
O2 0.019(3) 0.037(3) 0.037(3) -0.004(2) 0.014(2) -0.011(2)
O3 0.032(3) 0.024(3) 0.028(3) -0.003(2) 0.001(2) -0.009(2)
O4 0.014(3) 0.049(3) 0.045(3) -0.001(2) 0.008(2) -0.017(3)
O5 0.031(3) 0.028(3) 0.023(3) -0.011(2) 0.009(2) -0.006(2)
O6 0.033(3) 0.039(3) 0.025(3) -0.011(2) 0.015(2) -0.013(2)
O7 0.032(3) 0.065(4) 0.045(4) 0.019(3) 0.017(3) 0.012(3)
O8 0.071(4) 0.023(3) 0.053(4) -0.001(3) 0.025(3) -0.009(2)
C1 0.019(4) 0.023(4) 0.021(4) 0.001(3) 0.010(3) 0.004(3)
C2 0.016(3) 0.024(4) 0.015(3) -0.002(3) 0.008(3) 0.000(3)
C3 0.020(3) 0.023(4) 0.015(3) 0.002(3) 0.003(3) -0.003(3)
C4 0.017(3) 0.023(3) 0.019(4) 0.000(3) 0.007(3) 0.000(3)
C5 0.014(3) 0.023(4) 0.025(4) -0.002(3) 0.009(3) -0.005(3)
C6 0.015(3) 0.015(3) 0.018(4) 0.002(3) 0.002(3) 0.001(3)
C7 0.015(3) 0.021(3) 0.021(4) -0.001(3) 0.002(3) 0.000(3)
C8 0.025(4) 0.021(4) 0.020(4) -0.004(3) 0.004(3) 0.004(3)
C9 0.015(3) 0.028(4) 0.019(4) 0.001(3) 0.007(3) -0.006(3)
C10 0.091(8) 0.038(6) 0.118(10) 0.004(5) 0.038(7) -0.004(5)
C11 0.112(10) 0.112(10) 0.072(9) 0.054(8) -0.009(7) -0.003(7)
C12 0.098(8) 0.054(6) 0.065(7) 0.008(5) 0.009(6) 0.035(5)
C13 0.029(5) 0.106(8) 0.092(9) -0.007(5) -0.001(5) -0.004(7)

loop_
_atom_type_symbol
_atom_type_description
_atom_type_scat_dispersion_real
_atom_type_scat_dispersion_imag
_atom_type_scat_source
C C 0.0033 0.0016 'International Tables Vol C Tables 4.2.6.8 and 6.1.1.4'
H H 0.0000 0.0000 'International Tables Vol C Tables 4.2.6.8 and 6.1.1.4'
N N 0.0061 0.0033 'International Tables Vol C Tables 4.2.6.8 and 6.1.1.4'
O O 0.0106 0.0060 'International Tables Vol C Tables 4.2.6.8 and 6.1.1.4'
S S 0.1246 0.1234 'International Tables Vol C Tables 4.2.6.8 and 6.1.1.4'
Nd Nd -0.1943 3.0179 'International Tables Vol C Tables 4.2.6.8 and 6.1.1.4'

loop_
_geom_angle_atom_site_label_1
_geom_angle_atom_site_label_2
_geom_angle_atom_site_label_3
_geom_angle_site_symmetry_1
_geom_angle_site_symmetry_3
_geom_angle
O3 Nd1 O6 3 4_665 74.21(15)
O3 Nd1 O5 3 2_545 75.39(15)
O6 Nd1 O5 4_665 2_545 131.26(14)
O3 Nd1 O4 3 1_655 122.58(15)
O6 Nd1 O4 4_665 1_655 89.06(16)
O5 Nd1 O4 2_545 1_655 76.48(15)
O3 Nd1 O7 3 . 81.22(16)
O6 Nd1 O7 4_665 . 70.85(15)
O5 Nd1 O7 2_545 . 139.05(16)
O4 Nd1 O7 1_655 . 144.05(17)
O3 Nd1 O8 3 . 146.04(16)
O6 Nd1 O8 4_665 . 77.17(15)
O5 Nd1 O8 2_545 . 138.39(15)
O4 Nd1 O8 1_655 . 74.30(16)
O7 Nd1 O8 . . 72.36(17)
O3 Nd1 O1 3 . 89.81(14)
O6 Nd1 O1 4_665 . 139.36(15)
O5 Nd1 O1 2_545 . 76.81(14)
O4 Nd1 O1 1_655 . 129.95(14)
O7 Nd1 O1 . . 69.90(15)
O8 Nd1 O1 . . 100.41(15)
O3 Nd1 O2 3 . 136.16(14)
O6 Nd1 O2 4_665 . 147.93(15)
O5 Nd1 O2 2_545 . 76.07(14)
O4 Nd1 O2 1_655 . 81.29(14)
O7 Nd1 O2 . . 99.90(15)
O8 Nd1 O2 . . 70.79(15)
O1 Nd1 O2 . . 51.48(13)
O3 Nd1 C1 3 . 114.43(16)
O6 Nd1 C1 4_665 . 150.90(16)
O5 Nd1 C1 2_545 . 77.15(15)
O4 Nd1 C1 1_655 . 106.46(17)
O7 Nd1 C1 . . 82.76(16)
O8 Nd1 C1 . . 83.44(16)
O1 Nd1 C1 . . 25.87(15)
O2 Nd1 C1 . . 25.79(15)
O7 S1 C13 . . 104.9(4)
O7 S1 C12 . . 104.7(4)
C13 S1 C12 . . 99.3(5)
O8 S2 C11 . . 102.0(4)
O8 S2 C10 . . 105.2(4)
C11 S2 C10 . . 99.2(5)
C1 O1 Nd1 . . 93.7(4)
C1 O2 Nd1 . . 91.5(4)
C8 O3 Nd1 . 3 168.4(4)
C8 O4 Nd1 . 1_455 109.4(4)
C9 O5 Nd1 . 2 132.6(4)
C9 O6 Nd1 . 4_566 145.7(4)
S1 O7 Nd1 . . 120.2(3)
S2 O8 Nd1 . . 131.7(3)
O2 C1 O1 . . 122.5(5)
O2 C1 C2 . . 118.6(5)
O1 C1 C2 . . 118.9(5)
O2 C1 Nd1 . . 62.7(3)
O1 C1 Nd1 . . 60.5(3)
C2 C1 Nd1 . . 170.6(4)
C3 C2 C7 . . 119.2(5)
C3 C2 C1 . . 120.5(5)
C7 C2 C1 . . 120.3(5)
C2 C3 C4 . . 120.6(6)
C2 C3 H3 . . 119.7
C4 C3 H3 . . 119.7
C5 C4 C3 . . 118.7(6)
C5 C4 C8 . . 120.3(5)
C3 C4 C8 . . 121.0(5)
C6 C5 C4 . . 120.8(5)
C6 C5 H5 . . 119.6
C4 C5 H5 . . 119.6
C7 C6 C5 . . 118.8(5)
C7 C6 C9 . . 121.2(5)
C5 C6 C9 . . 119.9(5)
C2 C7 C6 . . 121.6(6)
C2 C7 H7 . . 119.2
C6 C7 H7 . . 119.2
O4 C8 O3 . . 122.4(6)
O4 C8 C4 . . 118.6(5)
O3 C8 C4 . . 119.1(6)
O5 C9 O6 . . 126.3(6)
O5 C9 C6 . . 118.4(5)
O6 C9 C6 . . 115.3(5)
S2 C10 H10A . . 109.5
S2 C10 H10B . . 109.5
H10A C10 H10B . . 109.5
S2 C10 H10C . . 109.5
H10A C10 H10C . . 109.5
H10B C10 H10C . . 109.5
S2 C11 H11A . . 109.5
S2 C11 H11B . . 109.5
H11A C11 H11B . . 109.5
S2 C11 H11C . . 109.5
H11A C11 H11C . . 109.5
H11B C11 H11C . . 109.5
S1 C12 H12A . . 109.5
S1 C12 H12B . . 109.5
H12A C12 H12B . . 109.5
S1 C12 H12C . . 109.5
H12A C12 H12C . . 109.5
H12B C12 H12C . . 109.5
S1 C13 H13A . . 109.5
S1 C13 H13B . . 109.5
H13A C13 H13B . . 109.5
S1 C13 H13C . . 109.5
H13A C13 H13C . . 109.5
H13B C13 H13C . . 109.5

loop_
_geom_bond_atom_site_label_1
_geom_bond_atom_site_label_2
_geom_bond_site_symmetry_2
_geom_bond_distance
Nd1 O3 3 2.376(4)
Nd1 O6 4_665 2.403(4)
Nd1 O5 2_545 2.451(4)
Nd1 O4 1_655 2.478(4)
Nd1 O7 . 2.497(5)
Nd1 O8 . 2.498(4)
Nd1 O1 . 2.509(4)
Nd1 O2 . 2.559(4)
Nd1 C1 . 2.878(6)
S1 O7 . 1.505(5)
S1 C13 . 1.744(8)
S1 C12 . 1.777(8)
S2 O8 . 1.513(5)
S2 C11 . 1.733(10)
S2 C10 . 1.770(9)
O1 C1 . 1.258(7)
O2 C1 . 1.253(7)
O3 C8 . 1.255(7)
O3 Nd1 3 2.376(4)
O4 C8 . 1.249(7)
O4 Nd1 1_455 2.478(4)
O5 C9 . 1.253(7)
O5 Nd1 2 2.451(4)
O6 C9 . 1.255(7)
O6 Nd1 4_566 2.403(4)
C1 C2 . 1.519(8)
C2 C3 . 1.381(8)
C2 C7 . 1.380(8)
C3 C4 . 1.401(8)
C3 H3 . 0.9300
C4 C5 . 1.394(8)
C4 C8 . 1.503(8)
C5 C6 . 1.390(8)
C5 H5 . 0.9300
C6 C7 . 1.381(8)
C6 C9 . 1.515(8)
C7 H7 . 0.9300
C10 H10A . 0.9600
C10 H10B . 0.9600
C10 H10C . 0.9600
C11 H11A . 0.9600
C11 H11B . 0.9600
C11 H11C . 0.9600
C12 H12A . 0.9600
C12 H12B . 0.9600
C12 H12C . 0.9600
C13 H13A . 0.9600
C13 H13B . 0.9600
C13 H13C . 0.9600

loop_
_geom_torsion_atom_site_label_1
_geom_torsion_atom_site_label_2
_geom_torsion_atom_site_label_3
_geom_torsion_atom_site_label_4
_geom_torsion_site_symmetry_1
_geom_torsion
O3 Nd1 O1 C1 3 162.7(4)
O6 Nd1 O1 C1 4_665 -132.2(4)
O5 Nd1 O1 C1 2_545 87.7(4)
O4 Nd1 O1 C1 1_655 28.3(4)
O7 Nd1 O1 C1 . -116.5(4)
O8 Nd1 O1 C1 . -49.8(4)
O2 Nd1 O1 C1 . 5.1(3)
O3 Nd1 O2 C1 3 -38.5(4)
O6 Nd1 O2 C1 4_665 118.6(4)
O5 Nd1 O2 C1 2_545 -89.2(4)
O4 Nd1 O2 C1 1_655 -167.4(4)
O7 Nd1 O2 C1 . 49.1(4)
O8 Nd1 O2 C1 . 116.3(4)
O1 Nd1 O2 C1 . -5.2(3)
C13 S1 O7 Nd1 . -123.4(4)
C12 S1 O7 Nd1 . 132.5(4)
O3 Nd1 O7 S1 3 144.9(3)
O6 Nd1 O7 S1 4_665 -138.8(4)
O5 Nd1 O7 S1 2_545 89.5(4)
O4 Nd1 O7 S1 1_655 -79.4(4)
O8 Nd1 O7 S1 . -56.7(3)
O1 Nd1 O7 S1 . 51.9(3)
O2 Nd1 O7 S1 . 9.4(3)
C1 Nd1 O7 S1 . 28.7(3)
C11 S2 O8 Nd1 . 87.3(5)
C10 S2 O8 Nd1 . -169.6(4)
O3 Nd1 O8 S2 3 157.4(3)
O6 Nd1 O8 S2 4_665 -169.6(4)
O5 Nd1 O8 S2 2_545 -29.9(5)
O4 Nd1 O8 S2 1_655 -76.9(4)
O7 Nd1 O8 S2 . 116.7(4)
O1 Nd1 O8 S2 . 51.9(4)
O2 Nd1 O8 S2 . 9.2(4)
C1 Nd1 O8 S2 . 32.3(4)
Nd1 O2 C1 O1 . 9.6(6)
Nd1 O2 C1 C2 . -169.4(5)
Nd1 O1 C1 O2 . -9.8(7)
Nd1 O1 C1 C2 . 169.2(5)
O3 Nd1 C1 O2 3 151.7(3)
O6 Nd1 C1 O2 4_665 -106.7(5)
O5 Nd1 C1 O2 2_545 84.5(4)
O4 Nd1 C1 O2 1_655 13.0(4)
O7 Nd1 C1 O2 . -131.4(4)
O8 Nd1 C1 O2 . -58.4(4)
O1 Nd1 C1 O2 . 170.7(6)
O3 Nd1 C1 O1 3 -19.0(4)
O6 Nd1 C1 O1 4_665 82.6(5)
O5 Nd1 C1 O1 2_545 -86.2(4)
O4 Nd1 C1 O1 1_655 -157.7(4)
O7 Nd1 C1 O1 . 57.9(4)
O8 Nd1 C1 O1 . 130.8(4)
O2 Nd1 C1 O1 . -170.7(6)
O2 C1 C2 C3 . 175.7(6)
O1 C1 C2 C3 . -3.3(9)
O2 C1 C2 C7 . -4.5(9)
O1 C1 C2 C7 . 176.5(6)
C7 C2 C3 C4 . 0.4(9)
C1 C2 C3 C4 . -179.8(5)
C2 C3 C4 C5 . -4.5(9)
C2 C3 C4 C8 . 174.1(5)
C3 C4 C5 C6 . 4.1(9)
C8 C4 C5 C6 . -174.5(5)
C4 C5 C6 C7 . 0.5(9)
C4 C5 C6 C9 . -175.2(6)
C3 C2 C7 C6 . 4.4(9)
C1 C2 C7 C6 . -175.4(5)
C5 C6 C7 C2 . -4.9(9)
C9 C6 C7 C2 . 170.7(6)
Nd1 O4 C8 O3 1_455 -6.6(7)
Nd1 O4 C8 C4 1_455 171.9(4)
Nd1 O3 C8 O4 3 -105(2)
Nd1 O3 C8 C4 3 76(2)
C5 C4 C8 O4 . 16.2(9)
C3 C4 C8 O4 . -162.4(6)
C5 C4 C8 O3 . -165.3(6)
C3 C4 C8 O3 . 16.1(9)
Nd1 O5 C9 O6 2 -14.0(10)
Nd1 O5 C9 C6 2 168.5(4)
Nd1 O6 C9 O5 4_566 32.1(11)
Nd1 O6 C9 C6 4_566 -150.3(5)
C7 C6 C9 O5 . 43.1(8)
C5 C6 C9 O5 . -141.3(6)
C7 C6 C9 O6 . -134.6(6)
C5 C6 C9 O6 . 40.9(8)
